data_7715856
loop_
_publ_author_name
'Garc&#xed;a-Garc&#xed;a, Amalia'
'Medina-O'donnell, Marta'
'Rojas, Sara'
'Cano-Morenilla, Mariola'
'Morales, Juan'
'Quesada-Moreno, Mar&#xed;a Mar'
'Sainz, Juan'
'Vitorica-Yrezabal, I&#xf1;igo J'
'Rodr&#xed;guez-Di&#xe9;guez, Antonio'
'Navarro, Amparo'
'Reyes-Zurita, Fernando J'

_publ_section_title
;
 Modulating anti-inflammatory and anticancer properties by designing a
 family of metal-complexes based on 5-nitropicolinic acid.
;
_journal_issue 21
_journal_name_full 'Dalton transactions (Cambridge, England : 2003)'
_journal_page_first 8988
_journal_page_last 9000
_journal_paper_doi 10.1039/d4dt00265b
_journal_volume 53
_journal_year 2024
_chemical_formula_moiety 'C12 H10 N4 O10 Zn'
_chemical_formula_sum 'C12 H10 N4 O10 Zn'
_chemical_formula_weight 435.61
_space_group_crystal_system monoclinic
_space_group_IT_number 14
_space_group_name_Hall '-P 2yn'
_space_group_name_H-M_alt 'P 1 21/n 1'
_atom_sites_solution_hydrogens mixed
_atom_sites_solution_primary dual
_audit_creation_date 2024-03-21
_audit_creation_method
;
Olex2 1.5
(compiled 2024.02.16 svn.r378c4104 for OlexSys, GUI svn.r6928)
;
_audit_update_record
;
2024-03-27 deposited with the CCDC.	2024-04-04 downloaded from the CCDC.
;
_cell_angle_alpha 90
_cell_angle_beta 110.793(3)
_cell_angle_gamma 90
_cell_formula_units_Z 2
_cell_length_a 5.0950(3)
_cell_length_b 25.1353(16)
_cell_length_c 6.5334(4)
_cell_measurement_reflns_used 2024
_cell_measurement_temperature 293(2)
_cell_measurement_theta_max 27.602
_cell_measurement_theta_min 3.242
_cell_volume 782.20(8)
_computing_cell_refinement 'SAINT v8.37A (Bruker, 2015)'
_computing_data_reduction 'SAINT v8.37A (Bruker, 2015)'
_computing_molecular_graphics 'Olex2 1.5 (Dolomanov et al., 2009)'
_computing_publication_material 'Olex2 1.5 (Dolomanov et al., 2009)'
_computing_structure_refinement 'SHELXL 2018/3 (Sheldrick, 2015)'
_computing_structure_solution 'XT  (Sheldrick, 2015)'
_diffrn_ambient_temperature 293(2)
_diffrn_measured_fraction_theta_full 0.999
_diffrn_measured_fraction_theta_max 0.994
_diffrn_measurement_device_type 'Bruker APEX-II CCD'
_diffrn_measurement_method '\f and \w scans'
_diffrn_radiation_type MoK\a
_diffrn_radiation_wavelength 0.71073
_diffrn_reflns_av_R_equivalents 0.0888
_diffrn_reflns_av_unetI/netI 0.0768
_diffrn_reflns_Laue_measured_fraction_full 0.999
_diffrn_reflns_Laue_measured_fraction_max 0.994
_diffrn_reflns_limit_h_max 6
_diffrn_reflns_limit_h_min -6
_diffrn_reflns_limit_k_max 29
_diffrn_reflns_limit_k_min -33
_diffrn_reflns_limit_l_max 8
_diffrn_reflns_limit_l_min -8
_diffrn_reflns_number 8140
_diffrn_reflns_point_group_measured_fraction_full 0.999
_diffrn_reflns_point_group_measured_fraction_max 0.994
_diffrn_reflns_theta_full 25.242
_diffrn_reflns_theta_max 28.260
_diffrn_reflns_theta_min 3.242
_diffrn_source_current 1.0
_diffrn_source_power 0.05
_diffrn_source_voltage 50.0
_diffrn_standards_number 0
_exptl_absorpt_coefficient_mu 1.638
_exptl_absorpt_correction_T_max 0.7457
_exptl_absorpt_correction_T_min 0.6293
_exptl_absorpt_correction_type multi-scan
_exptl_absorpt_process_details
;
SADABS-2014/5 (Bruker,2014/5) was used for absorption correction.
wR2(int) was 0.0743 before and 0.0583 after correction.
The Ratio of minimum to maximum transmission is 0.8439.
The \l/2 correction factor is 0.00150.
;
_exptl_crystal_colour colourless
_exptl_crystal_colour_primary colourless
_exptl_crystal_density_diffrn 1.850
_exptl_crystal_description needle
_exptl_crystal_F_000 440
_exptl_crystal_size_max 0.2
_exptl_crystal_size_mid 0.05
_exptl_crystal_size_min 0.05
_refine_diff_density_max 0.407
_refine_diff_density_min -0.448
_refine_diff_density_rms 0.096
_refine_ls_extinction_method none
_refine_ls_goodness_of_fit_ref 1.047
_refine_ls_hydrogen_treatment constr
_refine_ls_matrix_type full
_refine_ls_number_parameters 124
_refine_ls_number_reflns 1931
_refine_ls_number_restraints 6
_refine_ls_restrained_S_all 1.051
_refine_ls_R_factor_all 0.1027
_refine_ls_R_factor_gt 0.0570
_refine_ls_shift/su_max 0.000
_refine_ls_shift/su_mean 0.000
_refine_ls_structure_factor_coef Fsqd
_refine_ls_weighting_details 'w=1/[\s^2^(Fo^2^)+(0.0224P)^2^+1.3316P] where P=(Fo^2^+2Fc^2^)/3'
_refine_ls_weighting_scheme calc
_refine_ls_wR_factor_gt 0.0846
_refine_ls_wR_factor_ref 0.0955
_reflns_Friedel_coverage 0.000
_reflns_number_gt 1323
_reflns_number_total 1931
_reflns_threshold_expression 'I > 2\s(I)'
_cod_data_source_file d4dt00265b2.cif
_cod_data_source_block Compound6
_cod_depositor_comments 'Adding full bibliography for 7715854--7715859.cif.'
_cod_database_code 7715856
_shelx_shelxl_version_number 2018/3
_shelx_space_group_comment
;
The symmetry employed for this shelxl refinement is uniquely defined
by the following loop, which should always be used as a source of
symmetry information in preference to the above space-group names.
They are only intended as comments.
;
_shelx_estimated_absorpt_t_max 0.923
_shelx_estimated_absorpt_t_min 0.735
_olex2_refinement_description
;
1. Fixed Uiso
 At 1.2 times of:
  All C(H) groups, All O(H,H) groups
2. Uiso/Uaniso restraints and constraints
C2 \\sim C3: within 2A with sigma of 0.002 and sigma for terminal atoms of
0.004 within 2A
3.a Riding coordinates:
 O1W(H1WA,H1WB)
3.b Aromatic/amide H refined with riding coordinates:
 C3(H3), C4(H4), C6(H6)
;
_olex2_submission_special_instructions 'No special instructions were received'

loop_
_space_group_symop_operation_xyz
'x, y, z'
'-x+1/2, y+1/2, -z+1/2'
'-x, -y, -z'
'x-1/2, -y-1/2, z-1/2'

loop_
_atom_site_label
_atom_site_type_symbol
_atom_site_fract_x
_atom_site_fract_y
_atom_site_fract_z
_atom_site_U_iso_or_equiv
_atom_site_adp_type
_atom_site_occupancy
_atom_site_site_symmetry_order
_atom_site_calc_flag
_atom_site_refinement_flags_posn
_atom_site_refinement_flags_adp
_atom_site_refinement_flags_occupancy
_atom_site_disorder_assembly
_atom_site_disorder_group
Zn1 Zn 0.000000 0.000000 0.500000 0.02124(17) Uani 1 2 d S . P . .
C1 C 0.1108(7) 0.06283(14) 0.1743(6) 0.0211(8) Uani 1 1 d . . . . .
C2 C -0.0684(7) 0.09919(14) 0.2565(6) 0.0222(7) Uani 1 1 d . U . . .
C3 C -0.1404(8) 0.14936(15) 0.1699(6) 0.0270(7) Uani 1 1 d . U . . .
H3 H -0.087238 0.160871 0.054960 0.032 Uiso 1 1 calc R U . . .
C4 C -0.2915(9) 0.18227(15) 0.2550(7) 0.0339(10) Uani 1 1 d . . . . .
H4 H -0.342823 0.216406 0.200717 0.041 Uiso 1 1 calc R U . . .
C5 C -0.3631(8) 0.16246(14) 0.4237(6) 0.0252(9) Uani 1 1 d . . . . .
C6 C -0.2910(7) 0.11165(14) 0.5038(6) 0.0239(8) Uani 1 1 d . . . . .
H6 H -0.344507 0.099266 0.617291 0.029 Uiso 1 1 calc R U . . .
N1 N -0.1454(6) 0.08035(11) 0.4192(5) 0.0195(6) Uani 1 1 d . . . . .
N2 N -0.5284(8) 0.19549(14) 0.5187(7) 0.0387(9) Uani 1 1 d . . . . .
O1 O 0.1649(5) 0.01718(9) 0.2609(4) 0.0243(6) Uani 1 1 d . . . . .
O2 O 0.1955(6) 0.08123(10) 0.0340(4) 0.0330(7) Uani 1 1 d . . . . .
O3 O -0.5924(7) 0.17747(13) 0.6669(6) 0.0532(9) Uani 1 1 d . . . . .
O4 O -0.5971(8) 0.23971(13) 0.4408(6) 0.0637(11) Uani 1 1 d . . . . .
O1W O 0.3636(5) 0.03266(10) 0.7376(4) 0.0282(6) Uani 1 1 d . . . . .
H1WA H 0.346112 0.047028 0.859726 0.034 Uiso 1 1 d R U . . .
H1WB H 0.513812 0.008738 0.762686 0.034 Uiso 1 1 d R U . . .

loop_
_atom_site_aniso_label
_atom_site_aniso_U_11
_atom_site_aniso_U_22
_atom_site_aniso_U_33
_atom_site_aniso_U_23
_atom_site_aniso_U_13
_atom_site_aniso_U_12
Zn1 0.0270(3) 0.0163(3) 0.0250(3) 0.0040(3) 0.0149(2) 0.0061(3)
C1 0.0217(18) 0.023(2) 0.020(2) -0.0053(16) 0.0090(16) -0.0019(15)
C2 0.0279(16) 0.0199(15) 0.0217(16) 0.0018(13) 0.0124(14) 0.0000(13)
C3 0.0347(17) 0.0219(16) 0.0263(17) 0.0038(13) 0.0133(14) 0.0018(14)
C4 0.046(2) 0.017(2) 0.042(3) 0.0054(18) 0.020(2) 0.0055(18)
C5 0.028(2) 0.0177(19) 0.033(2) -0.0034(17) 0.0138(18) 0.0046(16)
C6 0.0244(19) 0.023(2) 0.027(2) -0.0015(16) 0.0120(17) 0.0025(15)
N1 0.0242(16) 0.0156(15) 0.0197(17) 0.0007(13) 0.0087(13) 0.0021(12)
N2 0.042(2) 0.0298(19) 0.048(2) -0.009(2) 0.0201(18) 0.0098(18)
O1 0.0295(13) 0.0217(14) 0.0283(14) 0.0024(11) 0.0185(12) 0.0058(10)
O2 0.0485(17) 0.0290(15) 0.0339(17) 0.0005(13) 0.0298(14) 0.0002(13)
O3 0.068(2) 0.050(2) 0.057(2) -0.0043(18) 0.041(2) 0.0149(18)
O4 0.091(3) 0.0308(18) 0.080(3) 0.0045(18) 0.043(2) 0.0309(18)
O1W 0.0265(14) 0.0333(15) 0.0272(15) -0.0067(13) 0.0124(12) 0.0060(12)

loop_
_atom_type_symbol
_atom_type_description
_atom_type_scat_dispersion_real
_atom_type_scat_dispersion_imag
_atom_type_scat_source
C C 0.0033 0.0016 'International Tables Vol C Tables 4.2.6.8 and 6.1.1.4'
H H 0.0000 0.0000 'International Tables Vol C Tables 4.2.6.8 and 6.1.1.4'
N N 0.0061 0.0033 'International Tables Vol C Tables 4.2.6.8 and 6.1.1.4'
O O 0.0106 0.0060 'International Tables Vol C Tables 4.2.6.8 and 6.1.1.4'
Zn Zn 0.2839 1.4301 'International Tables Vol C Tables 4.2.6.8 and 6.1.1.4'

loop_
_geom_angle_atom_site_label_1
_geom_angle_atom_site_label_2
_geom_angle_atom_site_label_3
_geom_angle
_geom_angle_site_symmetry_1
_geom_angle_site_symmetry_3
_geom_angle_publ_flag
N1 Zn1 N1 180.0 . 3_556 ?
O1 Zn1 N1 100.65(9) 3_556 . ?
O1 Zn1 N1 79.35(9) 3_556 3_556 ?
O1 Zn1 N1 79.35(9) . . ?
O1 Zn1 N1 100.65(9) . 3_556 ?
O1 Zn1 O1 180.0 . 3_556 ?
O1 Zn1 O1W 90.65(10) 3_556 . ?
O1 Zn1 O1W 89.35(10) 3_556 3_556 ?
O1 Zn1 O1W 90.65(10) . 3_556 ?
O1 Zn1 O1W 89.35(10) . . ?
O1W Zn1 N1 87.21(10) 3_556 3_556 ?
O1W Zn1 N1 92.79(10) . 3_556 ?
O1W Zn1 N1 92.79(10) 3_556 . ?
O1W Zn1 N1 87.21(10) . . ?
O1W Zn1 O1W 180.0 . 3_556 ?
O1 C1 C2 116.8(3) . . ?
O2 C1 C2 116.8(3) . . ?
O2 C1 O1 126.4(3) . . ?
C3 C2 C1 120.8(3) . . ?
N1 C2 C1 116.7(3) . . ?
N1 C2 C3 122.5(3) . . ?
C2 C3 H3 120.3 . . ?
C4 C3 C2 119.3(3) . . ?
C4 C3 H3 120.3 . . ?
C3 C4 H4 121.5 . . ?
C5 C4 C3 117.0(3) . . ?
C5 C4 H4 121.5 . . ?
C4 C5 C6 122.0(3) . . ?
C4 C5 N2 119.4(3) . . ?
C6 C5 N2 118.6(3) . . ?
C5 C6 H6 119.9 . . ?
N1 C6 C5 120.2(3) . . ?
N1 C6 H6 119.9 . . ?
C2 N1 Zn1 110.7(2) . . ?
C6 N1 Zn1 130.4(2) . . ?
C6 N1 C2 118.9(3) . . ?
O3 N2 C5 118.9(3) . . ?
O3 N2 O4 123.6(3) . . ?
O4 N2 C5 117.5(4) . . ?
C1 O1 Zn1 116.4(2) . . ?
Zn1 O1W H1WA 117.7 . . ?
Zn1 O1W H1WB 109.0 . . ?
H1WA O1W H1WB 115.4 . . ?

loop_
_geom_bond_atom_site_label_1
_geom_bond_atom_site_label_2
_geom_bond_distance
_geom_bond_site_symmetry_2
_geom_bond_publ_flag
Zn1 N1 2.151(3) . ?
Zn1 N1 2.152(3) 3_556 ?
Zn1 O1 2.065(2) 3_556 ?
Zn1 O1 2.065(2) . ?
Zn1 O1W 2.115(2) 3_556 ?
Zn1 O1W 2.115(2) . ?
C1 C2 1.518(5) . ?
C1 O1 1.266(4) . ?
C1 O2 1.233(4) . ?
C2 C3 1.378(5) . ?
C2 N1 1.343(4) . ?
C3 H3 0.9300 . ?
C3 C4 1.375(5) . ?
C4 H4 0.9300 . ?
C4 C5 1.372(5) . ?
C5 C6 1.379(5) . ?
C5 N2 1.468(4) . ?
C6 H6 0.9300 . ?
C6 N1 1.329(4) . ?
N2 O3 1.214(4) . ?
N2 O4 1.221(5) . ?
O1W H1WA 0.9085 . ?
O1W H1WB 0.9408 . ?

loop_
_geom_hbond_atom_site_label_D
_geom_hbond_atom_site_label_H
_geom_hbond_atom_site_label_A
_geom_hbond_distance_DH
_geom_hbond_distance_HA
_geom_hbond_distance_DA
_geom_hbond_angle_DHA
_geom_hbond_site_symmetry_A
_geom_hbond_publ_flag
O1W H1WA O2 0.91 1.80 2.674(3) 160.3 1_556 yes
O1W H1WB O1 0.94 1.82 2.706(3) 156.3 3_656 yes

loop_
_geom_torsion_atom_site_label_1
_geom_torsion_atom_site_label_2
_geom_torsion_atom_site_label_3
_geom_torsion_atom_site_label_4
_geom_torsion
_geom_torsion_site_symmetry_1
_geom_torsion_site_symmetry_2
_geom_torsion_site_symmetry_3
_geom_torsion_site_symmetry_4
_geom_torsion_publ_flag
C1 C2 C3 C4 -176.9(3) . . . . ?
C1 C2 N1 Zn1 -3.1(4) . . . . ?
C1 C2 N1 C6 176.8(3) . . . . ?
C2 C1 O1 Zn1 -0.1(4) . . . . ?
C2 C3 C4 C5 -0.2(6) . . . . ?
C3 C2 N1 Zn1 178.5(3) . . . . ?
C3 C2 N1 C6 -1.6(5) . . . . ?
C3 C4 C5 C6 -0.8(6) . . . . ?
C3 C4 C5 N2 -179.0(4) . . . . ?
C4 C5 C6 N1 0.7(6) . . . . ?
C4 C5 N2 O3 179.5(4) . . . . ?
C4 C5 N2 O4 0.4(6) . . . . ?
C5 C6 N1 Zn1 -179.6(3) . . . . ?
C5 C6 N1 C2 0.5(5) . . . . ?
C6 C5 N2 O3 1.3(6) . . . . ?
C6 C5 N2 O4 -177.8(4) . . . . ?
N1 C2 C3 C4 1.5(6) . . . . ?
N2 C5 C6 N1 178.9(3) . . . . ?
O1 C1 C2 C3 -179.3(3) . . . . ?
O1 C1 C2 N1 2.3(5) . . . . ?
O2 C1 C2 C3 2.6(5) . . . . ?
O2 C1 C2 N1 -175.8(3) . . . . ?
O2 C1 O1 Zn1 177.8(3) . . . . ?
